data_2010272
loop_
_publ_author_name
' Lai, Long-Li '
' Liu, Ling-Kang '
' Shiao, Ming-Jen '
' Wen, Yuh-Sheng '

_publ_section_title
;
 2,6-Bis(dimethylamino)-3,5-pyridine-dicarbaldehyde
;
_journal_issue 12
_journal_name_full 'Acta Crystallographica Section C'
_journal_page_first 1931
_journal_page_last 1933
_journal_paper_doi 10.1107/S0108270194005652
_journal_volume 50
_journal_year 1994
_chemical_formula_moiety 'C11 H15 N3 O2'
_chemical_formula_sum 'C11 H15 N3 O2'
_chemical_formula_weight 221.26
_chemical_melting_point 413.1(10)
_chemical_name_systematic
;
2,6-bis(dimethylamino)-3,5-diformylpyridine
;
_space_group_crystal_system monoclinic
_space_group_IT_number 15
_space_group_name_Hall '-C 2yc'
_space_group_name_H-M_alt 'C 1 2/c 1'
_cell_angle_alpha 90.0
_cell_angle_beta 92.358(3)
_cell_angle_gamma 90.0
_cell_formula_units_Z 4
_cell_length_a 18.3160(10)
_cell_length_b 8.2700(10)
_cell_length_c 7.4380(10)
_cell_measurement_reflns_used 25
_cell_measurement_temperature 298
_cell_measurement_theta_max 37.04
_cell_measurement_theta_min 16.08
_cell_volume 1125.7(2)
_computing_data_collection 'CAD-4 Software (Enraf-Nonius, 1989)'
_diffrn_ambient_temperature 298
_diffrn_measurement_device 'Enraf-Nonius CAD-4'
_diffrn_measurement_method \q/2\q
_diffrn_radiation_monochromator graphite
_diffrn_radiation_source 'X-ray tube'
_diffrn_radiation_type MoK\a
_diffrn_radiation_wavelength 0.7093
_diffrn_reflns_av_R_equivalents 0.003
_diffrn_reflns_limit_h_max 19
_diffrn_reflns_limit_h_min -19
_diffrn_reflns_limit_k_max 8
_diffrn_reflns_limit_k_min 0
_diffrn_reflns_limit_l_max 7
_diffrn_reflns_limit_l_min 0
_diffrn_reflns_number 839
_diffrn_reflns_theta_max 22.5
_diffrn_reflns_theta_min 2.2
_diffrn_standards_decay_% 6
_diffrn_standards_interval_time 60
_diffrn_standards_number 3
_exptl_absorpt_coefficient_mu 0.09
_exptl_absorpt_correction_T_max 0.999
_exptl_absorpt_correction_T_min 0.908
_exptl_absorpt_correction_type empirical
_exptl_crystal_colour colorless
_exptl_crystal_density_diffrn 1.306
_exptl_crystal_description rod
_exptl_crystal_F_000 471.89
_exptl_crystal_size_max 0.63
_exptl_crystal_size_mid 0.38
_exptl_crystal_size_min 0.38
_refine_diff_density_max 0.100
_refine_diff_density_min -0.12
_refine_ls_extinction_coef 0.151(17)
_refine_ls_extinction_method secondary
_refine_ls_goodness_of_fit_obs 2.28
_refine_ls_hydrogen_treatment refall
_refine_ls_matrix_type full
_refine_ls_number_parameters 105
_refine_ls_number_reflns 616
_refine_ls_restrained_S_obs XX
_refine_ls_R_factor_all 0.042
_refine_ls_R_factor_obs 0.033
_refine_ls_shift/esd_max 0.003
_refine_ls_structure_factor_coef F
_refine_ls_weighting_details 'w = 1/[\s^2^(F) + 0.0004F^2^]'
_refine_ls_weighting_scheme calc
_refine_ls_wR_factor_all 0.042
_refine_ls_wR_factor_obs 0.041
_reflns_number_observed 616
_reflns_number_total 733
_reflns_observed_criterion F>2\s(F)
_cod_data_source_file cr1129.cif
_cod_data_source_block cr1129a
_cod_depositor_comments
;
 Updating space group information and adding the symmetry operation list.

 Antanas Vaitkus,
 2018-06-14

The following automatic conversions were performed:

'_chemical_melting_point' value '139-141\%' was changed to
'413.1(10)' - it was converted from degrees Celsius(C) to Kelvins(K),
the average value was taken and precision was
estimated.

'_atom_site_thermal_displace_type' tag value 'Uij' was
replaced with 'Uani' value 9 times.

Automatic conversion script
Id: cif_fix_values 1646 2011-03-28 12:23:43Z adriana 

The following automatic conversions were performed:

'_chemical_melting_point' value '139-141\%' was changed to
'413.1(10)' - it was converted from degrees Celsius(C) to Kelvins(K),
the average value was taken and precision was estimated.

Automatic conversion script
Id: cif_fix_values 1715 2011-07-08 13:25:40Z adriana 

The following automatic conversions were performed:

'_refine_ls_weighting_scheme' value '1/[\s^2^(F) + 0.0004F^2^]' was
changed to 'calc'. New tag '_refine_ls_weighting_details' was
created. The value of the new tag was set to 'w = 1/[\s^2^(F) +
0.0004F^2^]'.

Automatic conversion script
Id: cif_fix_values 3143 2015-03-26 13:38:13Z robertas 
;
_cod_original_sg_symbol_H-M 'C 2/c'
_cod_database_code 2010272

loop_
_space_group_symop_id
_space_group_symop_operation_xyz
1 x,y,z
2 -x,y,-z+1/2
3 -x,-y,-z
4 x,-y,z+1/2
5 x+1/2,y+1/2,z
6 -x+1/2,y+1/2,-z+1/2
7 -x+1/2,-y+1/2,-z
8 x+1/2,-y+1/2,z+1/2

loop_
_atom_site_aniso_label
_atom_site_aniso_U_11
_atom_site_aniso_U_22
_atom_site_aniso_U_33
_atom_site_aniso_U_12
_atom_site_aniso_U_13
_atom_site_aniso_U_23
_atom_site_aniso_type_symbol
N1 4.12(13) 3.72(13) 4.32(13) 0.00 0.59(10) 0.00 N
N2 4.15(10) 5.50(12) 5.36(11) 1.25(8) 0.58(8) 0.49(8) N
O1 5.07(10) 7.68(12) 6.68(11) -0.69(8) 1.85(8) 0.14(8) O
C1 3.77(11) 4.60(13) 3.28(11) 0.36(9) 0.32(8) -0.17(8) C
C2 3.41(10) 4.26(12) 4.28(11) -0.29(8) 0.08(8) -0.20(9) C
C3 4.63(17) 3.54(17) 4.79(17) 0.00 0.32(13) 0.00 C
C4 4.39(12) 5.21(14) 5.87(14) -0.71(10) 0.44(11) -0.20(10) C
C5 3.87(14) 9.9(2) 6.28(17) 1.55(13) 0.17(12) 0.80(15) C
C6 8.2(2) 5.46(16) 8.0(2) 2.83(14) 2.01(17) 1.10(14) C

loop_
_atom_site_label
_atom_site_fract_x
_atom_site_fract_y
_atom_site_fract_z
_atom_site_U_iso_or_equiv
_atom_site_thermal_displace_type
_atom_site_calc_flag
_atom_site_calc_attached_atom
_atom_site_refinement_flags
_atom_site_disorder_group
_atom_site_type_symbol
N1 0 0.1135(3) 0.2500 0.0410(10) Uani ? ? ? ? N
N2 0.12390(10) 0.1030(2) 0.2384(2) 0.0500(10) Uani ? ? ? ? N
O1 0.16560(10) 0.4129(2) 0.0199(2) 0.0650(10) Uani ? ? ? ? O
C1 0.06260(10) 0.1932(2) 0.2303(2) 0.0390(10) Uani ? ? ? ? C
C2 0.06310(10) 0.3653(2) 0.2025(3) 0.0400(10) Uani ? ? ? ? C
C3 0 0.4436(4) 0.2500 0.043(2) Uani ? ? ? ? C
C4 0.11700(10) 0.4606(3) 0.1118(3) 0.050(2) Uani ? ? ? ? C
C5 0.19620(10) 0.1701(4) 0.2817(4) 0.0670(10) Uani ? ? ? ? C
C6 0.1176(2) -0.0729(3) 0.2419(5) 0.072(2) Uani ? ? ? ? C
H3 0.000 0.556(4) 0.250 0.043(7) Uiso ? ? ? ? H
H4 0.1080(10) 0.583(3) 0.122(3) 0.065(7) Uiso ? ? ? ? H
H51 0.2200(10) 0.092(3) 0.368(4) 0.095(9) Uiso ? ? ? ? H
H52 0.2250(10) 0.174(3) 0.177(4) 0.088(8) Uiso ? ? ? ? H
H53 0.1920(10) 0.291(4) 0.340(4) 0.090(9) Uiso ? ? ? ? H
H61 0.162(2) -0.119(4) 0.203(5) 0.128(12) Uiso ? ? ? ? H
H62 0.1090(10) -0.115(4) 0.354(4) 0.106(11) Uiso ? ? ? ? H
H63 0.078(2) -0.115(4) 0.155(4) 0.114(12) Uiso ? ? ? ? H

loop_
_atom_type_symbol
_atom_type_scat_dispersion_real
_atom_type_scat_dispersion_imag
_atom_type_scat_source
C .002 .002 'International Tables for X-ray Crystallography, Vol IV, Table 2.3.1'
H 0 0 'International Tables for X-ray Crystallography, Vol IV, Table 2.3.1'
O .008 .006 'International Tables for X-ray Crystallography, Vol IV, Table 2.3.1'
N .004 .003 'International Tables for X-ray Crystallography, Vol IV, Table 2.3.1'

loop_
_geom_angle_atom_site_label_1
_geom_angle_atom_site_label_2
_geom_angle_atom_site_label_3
_geom_angle_site_symmetry_1
_geom_angle_site_symmetry_3
_geom_angle
_geom_angle_publ_flag
C1 N1 C1 . 2 120.81(19) yes
C1 N2 C5 . . 123.13(19) yes
C1 N2 C6 . . 119.06(19) yes
C5 N2 C6 . . 116.5(2) yes
N1 C1 N2 . . 116.06(17) yes
N1 C1 C2 . . 121.00(16) yes
N2 C1 C2 . . 122.94(16) yes
C1 C2 C3 . . 114.60(17) yes
C1 C2 C4 . . 127.80(17) yes
C3 C2 C4 . . 117.11(19) yes
C2 C3 C2 . 2 124.2(2) yes
C2 C3 H3 . . 117.93(13) ?
C2 C3 H3 2 . 117.93(13) ?
O1 C4 C2 . . 128.0(2) ?
O1 C4 H4 . . 119.5(11) ?
C2 C4 H4 . . 112.3(11) ?
N2 C5 H51 . . 104.9(14) ?
N2 C5 H52 . . 111.1(15) ?
N2 C5 H53 . . 110.5(13) ?
H51 C5 H52 . . 108.(2) ?
H51 C5 H53 . . 112.(2) ?
H52 C5 H53 . . 110.(2) ?
N2 C6 H61 . . 108.6(19) ?
N2 C6 H62 . . 114.1(18) ?
N2 C6 H63 . . 112.6(18) ?
H61 C6 H62 . . 107(3) ?
H61 C6 H63 . . 105(3) ?
H62 C6 H63 . . 108.(3) ?

loop_
_geom_bond_atom_site_label_1
_geom_bond_atom_site_label_2
_geom_bond_site_symmetry_1
_geom_bond_site_symmetry_2
_geom_bond_distance
_geom_bond_publ_flag
N1 C1 . . 1.336(2) yes
N2 C1 . . 1.348(2) yes
N2 C5 . . 1.459(3) yes
N2 C6 . . 1.460(3) yes
O1 C4 . . 1.211(3) yes
C1 C2 . . 1.438(3) yes
C2 C3 . . 1.383(4) yes
C2 C4 . . 1.451(3) yes
C3 H3 . . 0.93(3) ?
C4 H4 . . 1.03(2) ?
C5 H51 . . 0.99(3) ?
C5 H52 . . 0.96(3) ?
C5 H53 . . 1.10(3) ?
C6 H61 . . 0.96(3) ?
C6 H62 . . 0.92(3) ?
C6 H63 . . 1.01(3) ?

loop_
_geom_torsion_atom_site_label_1
_geom_torsion_atom_site_label_2
_geom_torsion_atom_site_label_3
_geom_torsion_atom_site_label_4
_geom_torsion
C5 N2 C1 N1 -158.2(2)
C6 N2 C1 N1 8.5(3)
N1 C1 C2 C3 18.1(3)
N2 C1 C2 C3 -161.8(4)
C1 C2 C4 O1 11.8(4)
C5 N2 C1 C2 21.8(3)
C6 N2 C1 C2 -171.6(5)
N1 C1 C2 C4 -153.6(6)
N2 C1 C2 C4 26.4(3)
C3 C2 C4 O1 -159.7(5)
